data_2213636
loop_
_publ_author_name
'Min Yu'
'Kang Zhang'
'Ke-De Qian'
'Li-Xue Zhang'
'Yu-Zhen Liu'

_publ_section_title
;
 6-Dichloromethyl-3-propyl-1,2,4-triazolo[3,4-<i>b</i>][1,3,4]thiadiazole
;
_journal_coeditor_code ZL2015
_journal_issue 5
_journal_name_full 'Acta Crystallographica Section E'
_journal_page_first o2551
_journal_page_last o2551
_journal_paper_doi 10.1107/S1600536807017400
_journal_volume 63
_journal_year 2007
_chemical_formula_iupac 'C7 H8 Cl2 N4 S'
_chemical_formula_moiety 'C7 H8 Cl2 N4 S'
_chemical_formula_sum 'C7 H8 Cl2 N4 S'
_chemical_formula_weight 251.13
_chemical_name_systematic
;
6-Dichloromethyl-3-propyl-1,2,4-triazolo[3,4-b][1,3,4]thiadiazole
;
_space_group_IT_number 15
_symmetry_cell_setting monoclinic
_symmetry_space_group_name_Hall '-C 2yc'
_symmetry_space_group_name_H-M 'C 1 2/c 1'
_atom_sites_solution_hydrogens geom
_atom_sites_solution_primary direct
_atom_sites_solution_secondary difmap
_audit_creation_method SHELXL-97
_cell_angle_alpha 90.00
_cell_angle_beta 103.440(3)
_cell_angle_gamma 90.00
_cell_formula_units_Z 8
_cell_length_a 21.116(4)
_cell_length_b 5.1836(9)
_cell_length_c 19.781(3)
_cell_measurement_reflns_used 2080
_cell_measurement_temperature 298(2)
_cell_measurement_theta_max 24.96
_cell_measurement_theta_min 2.54
_cell_volume 2105.9(6)
_computing_cell_refinement 'SAINT (Bruker, 2002)'
_computing_data_collection 'SMART (Bruker, 2002)'
_computing_data_reduction SAINT
_computing_molecular_graphics 'SHELXTL (Bruker, 2002)'
_computing_publication_material SHELXL97
_computing_structure_refinement 'SHELXL97 (Sheldrick, 1997)'
_computing_structure_solution 'SHELXS97 (Sheldrick, 1997)'
_diffrn_ambient_temperature 298(2)
_diffrn_measured_fraction_theta_full 0.994
_diffrn_measured_fraction_theta_max 0.994
_diffrn_measurement_device_type 'Bruker APEX area-detector'
_diffrn_measurement_method '\f and \w'
_diffrn_radiation_monochromator graphite
_diffrn_radiation_source 'fine-focus sealed tube'
_diffrn_radiation_type MoK\a
_diffrn_radiation_wavelength 0.71073
_diffrn_reflns_av_R_equivalents 0.0196
_diffrn_reflns_av_sigmaI/netI 0.0270
_diffrn_reflns_limit_h_max 24
_diffrn_reflns_limit_h_min -20
_diffrn_reflns_limit_k_max 6
_diffrn_reflns_limit_k_min -6
_diffrn_reflns_limit_l_max 21
_diffrn_reflns_limit_l_min -23
_diffrn_reflns_number 5254
_diffrn_reflns_theta_full 25.21
_diffrn_reflns_theta_max 25.21
_diffrn_reflns_theta_min 1.98
_diffrn_standards_number 0
_exptl_absorpt_coefficient_mu 0.780
_exptl_absorpt_correction_T_max 0.8724
_exptl_absorpt_correction_T_min 0.7720
_exptl_absorpt_correction_type multi-scan
_exptl_absorpt_process_details '(SADABS; Bruker, 2002)'
_exptl_crystal_colour Colorless
_exptl_crystal_density_diffrn 1.584
_exptl_crystal_density_method 'not measured'
_exptl_crystal_description Rod
_exptl_crystal_F_000 1024
_exptl_crystal_size_max 0.35
_exptl_crystal_size_mid 0.19
_exptl_crystal_size_min 0.18
_refine_diff_density_max 0.401
_refine_diff_density_min -0.299
_refine_ls_extinction_method none
_refine_ls_goodness_of_fit_ref 1.061
_refine_ls_hydrogen_treatment constr
_refine_ls_matrix_type full
_refine_ls_number_parameters 128
_refine_ls_number_reflns 1880
_refine_ls_number_restraints 0
_refine_ls_restrained_S_all 1.061
_refine_ls_R_factor_all 0.0444
_refine_ls_R_factor_gt 0.0394
_refine_ls_shift/su_max 0.001
_refine_ls_shift/su_mean 0.000
_refine_ls_structure_factor_coef Fsqd
_refine_ls_weighting_details 'calc w=1/[\s^2^(Fo^2^)+(0.0462P)^2^+2.565P] where P=(Fo^2^+2Fc^2^)/3'
_refine_ls_weighting_scheme calc
_refine_ls_wR_factor_gt 0.0983
_refine_ls_wR_factor_ref 0.1012
_reflns_number_gt 1678
_reflns_number_total 1880
_reflns_threshold_expression I>2\s(I)
_cod_data_source_file zl2015.cif
_cod_data_source_block I
_cod_depositor_comments
;
The following automatic conversions were performed:
'_symmetry_cell_setting' value 'Monoclinic' changed to 'monoclinic'
according to '/home/saulius/struct/CIF-dictionaries/cif_core.dic'
dictionary named 'cif_core.dic' version 2.4.1 from 2010-06-29.

Automatic conversion script
Id: cif_fix_enum 1527 2010-12-29 10:47:43Z saulius 

The following automatic conversions were performed:

'_symmetry_cell_setting' value 'Monoclinic' changed to 'monoclinic'
according to /home/saulius/struct/CIF-dictionaries/cif_core.dic
dictionary named 'cif_core.dic' version 2.4.1 from 2010-06-29.

Automatic conversion script
Id: cif_fix_values 1715 2011-07-08 13:25:40Z adriana 
;
_cod_original_cell_volume 2105.8(6)
_cod_original_sg_symbol_H-M 'C 2/c'
_cod_database_code 2213636
_cod_database_fobs_code 2213636

loop_
_symmetry_equiv_pos_as_xyz
'x, y, z'
'-x, y, -z+1/2'
'x+1/2, y+1/2, z'
'-x+1/2, y+1/2, -z+1/2'
'-x, -y, -z'
'x, -y, z-1/2'
'-x+1/2, -y+1/2, -z'
'x+1/2, -y+1/2, z-1/2'

loop_
_atom_site_type_symbol
_atom_site_label
_atom_site_fract_x
_atom_site_fract_y
_atom_site_fract_z
_atom_site_U_iso_or_equiv
_atom_site_adp_type
_atom_site_calc_flag
_atom_site_refinement_flags
_atom_site_occupancy
S S1 0.19565(3) 0.03777(12) 0.90696(3) 0.0436(2) Uani d . 1
Cl Cl1 0.17703(4) 0.25892(16) 0.72291(3) 0.0635(3) Uani d . 1
Cl Cl2 0.09661(4) 0.4437(2) 0.81287(4) 0.0754(3) Uani d . 1
N N1 0.28183(9) 0.3513(4) 0.87479(10) 0.0403(5) Uani d . 1
N N2 0.31298(9) 0.1848(4) 0.92536(10) 0.0388(5) Uani d . 1
N N3 0.31385(10) -0.1427(4) 0.99590(11) 0.0511(6) Uani d . 1
N N4 0.37773(11) -0.0510(4) 1.00200(12) 0.0519(6) Uani d . 1
C C1 0.17588(12) 0.4254(5) 0.80105(13) 0.0427(6) Uani d . 1
H H1 0.1920 0.6011 0.7976 0.051 Uiso calc R 1
C C2 0.22106(11) 0.2914(4) 0.86033(12) 0.0373(5) Uani d . 1
C C3 0.27697(12) 0.0023(5) 0.94926(12) 0.0408(6) Uani d . 1
C C4 0.37629(12) 0.1447(5) 0.96000(12) 0.0442(6) Uani d . 1
C C5 0.43185(12) 0.2989(5) 0.94811(13) 0.0486(6) Uani d . 1
H H5A 0.4706 0.2527 0.9830 0.058 Uiso calc R 1
H H5B 0.4231 0.4801 0.9542 0.058 Uiso calc R 1
C C6 0.44528(14) 0.2615(6) 0.87671(16) 0.0564(7) Uani d . 1
H H6A 0.4586 0.0845 0.8722 0.068 Uiso calc R 1
H H6B 0.4055 0.2914 0.8416 0.068 Uiso calc R 1
C C7 0.49772(15) 0.4413(7) 0.86391(18) 0.0708(9) Uani d . 1
H H7A 0.4853 0.6167 0.8696 0.106 Uiso calc R 1
H H7B 0.5031 0.4170 0.8175 0.106 Uiso calc R 1
H H7C 0.5380 0.4044 0.8965 0.106 Uiso calc R 1

loop_
_atom_site_aniso_label
_atom_site_aniso_U_11
_atom_site_aniso_U_22
_atom_site_aniso_U_33
_atom_site_aniso_U_12
_atom_site_aniso_U_13
_atom_site_aniso_U_23
S1 0.0417(4) 0.0432(4) 0.0470(4) -0.0081(3) 0.0126(3) 0.0023(3)
Cl1 0.0646(5) 0.0792(5) 0.0429(4) 0.0160(4) 0.0047(3) -0.0107(3)
Cl2 0.0481(4) 0.1088(7) 0.0736(5) 0.0196(4) 0.0228(4) 0.0109(5)
N1 0.0439(11) 0.0403(11) 0.0374(11) -0.0030(9) 0.0109(8) 0.0041(9)
N2 0.0417(11) 0.0381(11) 0.0362(10) -0.0054(9) 0.0085(8) 0.0031(8)
N3 0.0512(13) 0.0497(13) 0.0510(13) -0.0063(10) 0.0091(10) 0.0119(11)
N4 0.0496(13) 0.0537(13) 0.0497(13) -0.0028(10) 0.0065(10) 0.0080(11)
C1 0.0424(13) 0.0409(13) 0.0459(14) 0.0030(11) 0.0122(11) -0.0030(11)
C2 0.0413(13) 0.0366(12) 0.0360(12) -0.0032(10) 0.0131(10) -0.0025(10)
C3 0.0432(13) 0.0405(13) 0.0403(13) -0.0069(11) 0.0128(10) -0.0008(10)
C4 0.0413(13) 0.0499(15) 0.0399(13) -0.0033(11) 0.0063(10) -0.0004(11)
C5 0.0397(13) 0.0518(15) 0.0524(15) -0.0084(11) 0.0072(11) -0.0021(12)
C6 0.0539(16) 0.0562(17) 0.0619(18) -0.0044(13) 0.0192(13) -0.0025(13)
C7 0.0619(19) 0.077(2) 0.083(2) -0.0040(16) 0.0351(17) 0.0057(18)

loop_
_atom_type_symbol
_atom_type_description
_atom_type_scat_dispersion_real
_atom_type_scat_dispersion_imag
_atom_type_scat_source
C C 0.0033 0.0016 'International Tables Vol C Tables 4.2.6.8 and 6.1.1.4'
H H 0.0000 0.0000 'International Tables Vol C Tables 4.2.6.8 and 6.1.1.4'
N N 0.0061 0.0033 'International Tables Vol C Tables 4.2.6.8 and 6.1.1.4'
S S 0.1246 0.1234 'International Tables Vol C Tables 4.2.6.8 and 6.1.1.4'
Cl Cl 0.1484 0.1585 'International Tables Vol C Tables 4.2.6.8 and 6.1.1.4'

loop_
_geom_angle_atom_site_label_1
_geom_angle_atom_site_label_2
_geom_angle_atom_site_label_3
_geom_angle
_geom_angle_publ_flag
C3 S1 C2 86.78(11) ?
C2 N1 N2 107.21(18) ?
C3 N2 N1 118.59(19) ?
C3 N2 C4 106.2(2) yes
N1 N2 C4 135.2(2) ?
C3 N3 N4 105.6(2) yes
C4 N4 N3 109.1(2) yes
C2 C1 Cl2 112.10(17) ?
C2 C1 Cl1 108.72(17) ?
Cl2 C1 Cl1 110.52(14) ?
C2 C1 H1 108.5 ?
Cl2 C1 H1 108.5 ?
Cl1 C1 H1 108.5 ?
N1 C2 C1 118.9(2) ?
N1 C2 S1 118.26(18) ?
C1 C2 S1 122.67(17) ?
N3 C3 N2 110.9(2) yes
N3 C3 S1 140.0(2) ?
N2 C3 S1 109.12(17) ?
N4 C4 N2 108.2(2) yes
N4 C4 C5 128.1(2) ?
N2 C4 C5 123.7(2) ?
C4 C5 C6 113.9(2) ?
C4 C5 H5A 108.8 ?
C6 C5 H5A 108.8 ?
C4 C5 H5B 108.8 ?
C6 C5 H5B 108.8 ?
H5A C5 H5B 107.7 ?
C7 C6 C5 112.3(2) ?
C7 C6 H6A 109.1 ?
C5 C6 H6A 109.1 ?
C7 C6 H6B 109.1 ?
C5 C6 H6B 109.1 ?
H6A C6 H6B 107.9 ?
C6 C7 H7A 109.5 ?
C6 C7 H7B 109.5 ?
H7A C7 H7B 109.5 ?
C6 C7 H7C 109.5 ?
H7A C7 H7C 109.5 ?
H7B C7 H7C 109.5 ?

loop_
_geom_bond_atom_site_label_1
_geom_bond_atom_site_label_2
_geom_bond_distance
_geom_bond_publ_flag
S1 C3 1.736(3) ?
S1 C2 1.760(2) ?
Cl1 C1 1.775(2) ?
Cl2 C1 1.746(2) ?
N1 C2 1.286(3) ?
N1 N2 1.368(3) ?
N2 C3 1.365(3) yes
N2 C4 1.369(3) yes
N3 C3 1.299(3) yes
N3 N4 1.409(3) yes
N4 C4 1.307(3) yes
C1 C2 1.499(3) ?
C1 H1 0.9800 ?
C4 C5 1.483(3) ?
C5 C6 1.516(4) ?
C5 H5A 0.9700 ?
C5 H5B 0.9700 ?
C6 C7 1.513(4) ?
C6 H6A 0.9700 ?
C6 H6B 0.9700 ?
C7 H7A 0.9600 ?
C7 H7B 0.9600 ?
C7 H7C 0.9600 ?

loop_
_cod_related_entry_id
_cod_related_entry_database
_cod_related_entry_code
1 ChemSpider 21124545
